data_1545639
loop_
_publ_author_name
'Phonsri, Wasinee'
'Harding, Phimphaka'
'Liu, Lujia'
'Telfer, Shane G.'
'Murray, Keith S.'
'Moubaraki, Boujemaa'
'Ross, Tamsyn M.'
'Jameson, Guy N. L.'
'Harding, David J.'

_publ_section_title
;
 Solvent modified spin crossover in an iron(iii) complex: phase changes
 and an exceptionally wide hysteresis
;
_journal_issue 5
_journal_name_full 'Chem. Sci.'
_journal_page_first 3949
_journal_paper_doi 10.1039/C6SC05317C
_journal_volume 8
_journal_year 2017
_chemical_formula_moiety 'C32 H20 Fe I2 N4 O2, C F3 O3 S, C3 H8 O'
_chemical_formula_sum 'C36 H28 F3 Fe I2 N4 O6 S'
_chemical_formula_weight 1011.33
_chemical_name_systematic
; 
 ? 
;
_space_group_IT_number 2
_symmetry_cell_setting triclinic
_symmetry_space_group_name_Hall '-P 1'
_symmetry_space_group_name_H-M 'P -1'
_atom_sites_solution_hydrogens geom
_atom_sites_solution_primary direct
_atom_sites_solution_secondary difmap
_audit_creation_method SHELXL-97
_audit_update_record
;
2016-11-30 deposited with the CCDC.
2017-03-22 downloaded from the CCDC.
;
_cell_angle_alpha 81.89(3)
_cell_angle_beta 67.04(3)
_cell_angle_gamma 68.25(3)
_cell_formula_units_Z 2
_cell_length_a 12.232(2)
_cell_length_b 12.547(3)
_cell_length_c 13.279(3)
_cell_measurement_temperature 100(2)
_cell_volume 1742.9(8)
_computing_cell_refinement 'XDS (Kabsch, 1993)'
_computing_data_collection 'Blu-Ice (McPhillips et al, 2002)'
_computing_data_reduction 'XDS (Kabsch, 1993)'
_computing_molecular_graphics X-SEED
_computing_publication_material 'XCIF V6.12 (BrukerAXS, 2001).'
_computing_structure_refinement 'SHELXL-97 (Sheldrick, 1997)'
_computing_structure_solution 'SHELXS-97 (Sheldrick, 1990)'
_diffrn_ambient_temperature 100(2)
_diffrn_measured_fraction_theta_full 0.978
_diffrn_measured_fraction_theta_max 0.878
_diffrn_measurement_device_type 'ADSC Quantum 201r'
_diffrn_measurement_method 'scans in phi'
_diffrn_radiation_monochromator silicon
_diffrn_radiation_source 'Australian Synchrotron'
_diffrn_radiation_type synchrotron
_diffrn_radiation_wavelength 0.71073
_diffrn_reflns_av_R_equivalents 0.0383
_diffrn_reflns_av_sigmaI/netI 0.0203
_diffrn_reflns_limit_h_max 18
_diffrn_reflns_limit_h_min -18
_diffrn_reflns_limit_k_max 19
_diffrn_reflns_limit_k_min -19
_diffrn_reflns_limit_l_max 20
_diffrn_reflns_limit_l_min -20
_diffrn_reflns_number 73090
_diffrn_reflns_theta_full 27.50
_diffrn_reflns_theta_max 33.23
_diffrn_reflns_theta_min 1.67
_exptl_absorpt_coefficient_mu 2.334
_exptl_absorpt_correction_T_max 0.9548
_exptl_absorpt_correction_T_min 0.9333
_exptl_absorpt_correction_type none
_exptl_crystal_colour Black
_exptl_crystal_density_diffrn 1.927
_exptl_crystal_density_method 'not measured'
_exptl_crystal_description Block
_exptl_crystal_F_000 990
_exptl_crystal_size_max 0.03
_exptl_crystal_size_mid 0.03
_exptl_crystal_size_min 0.02
_refine_diff_density_max 2.441
_refine_diff_density_min -2.104
_refine_diff_density_rms 0.147
_refine_ls_extinction_method none
_refine_ls_goodness_of_fit_ref 1.063
_refine_ls_hydrogen_treatment mixed
_refine_ls_matrix_type full
_refine_ls_number_parameters 471
_refine_ls_number_reflns 11762
_refine_ls_number_restraints 0
_refine_ls_restrained_S_all 1.063
_refine_ls_R_factor_all 0.0537
_refine_ls_R_factor_gt 0.0500
_refine_ls_shift/su_max 0.002
_refine_ls_shift/su_mean 0.000
_refine_ls_structure_factor_coef Fsqd
_refine_ls_weighting_details 'calc w=1/[\s^2^(Fo^2^)+(0.0515P)^2^+6.9407P] where P=(Fo^2^+2Fc^2^)/3'
_refine_ls_weighting_scheme calc
_refine_ls_wR_factor_gt 0.1238
_refine_ls_wR_factor_ref 0.1305
_reflns_number_gt 11056
_reflns_number_total 11762
_reflns_threshold_expression >2sigma(I)
_cod_data_source_file c6sc05317c2.cif
_cod_data_source_block wp133
_cod_depositor_comments
;
The following automatic conversions were performed:

'_symmetry_cell_setting' value 'Triclinic' changed to 'triclinic'
according to
/home/data/users/saulius/crontab/automatic-downloads/rss-feeds/RSC/lib/dictionaries/cif_core.dic
dictionary named 'cif_core.dic' version 2.4.2 from 2011-04-26.

Automatic conversion script
Id: cif_fix_values 4973 2017-02-22 13:04:09Z antanas 

 Adding full bibliography for 1545631--1545641.cif.
;
_cod_original_cell_volume 1742.9(6)
_cod_database_code 1545639

loop_
_symmetry_equiv_pos_as_xyz
'x, y, z'
'-x, -y, -z'

loop_
_atom_site_label
_atom_site_type_symbol
_atom_site_fract_x
_atom_site_fract_y
_atom_site_fract_z
_atom_site_U_iso_or_equiv
_atom_site_adp_type
_atom_site_occupancy
_atom_site_symmetry_multiplicity
_atom_site_calc_flag
_atom_site_refinement_flags
I1 I -0.00192(2) 0.83082(2) 0.63179(2) 0.03512(7) Uani 1 1 d .
I2 I 0.32180(3) 0.51566(2) 1.493753(19) 0.03469(7) Uani 1 1 d .
Fe1 Fe 0.31221(4) 0.36967(4) 0.96301(4) 0.01922(9) Uani 1 1 d .
O2 O 0.1989(2) 0.4366(2) 1.10142(19) 0.0242(4) Uani 1 1 d .
N1 N 0.1663(2) 0.3759(2) 0.9327(2) 0.0213(4) Uani 1 1 d .
C23 C 0.4649(3) 0.3886(3) 1.0765(3) 0.0214(5) Uani 1 1 d .
H23 H 0.5442 0.3838 1.0766 0.026 Uiso 1 1 calc R
O1 O 0.3186(2) 0.51078(19) 0.8953(2) 0.0238(4) Uani 1 1 d .
N4 N 0.4376(2) 0.2933(2) 0.8229(2) 0.0212(4) Uani 1 1 d .
S1 S 0.64356(8) 0.05497(8) 0.19150(7) 0.02790(15) Uani 1 1 d .
N3 N 0.4634(2) 0.3561(2) 0.9886(2) 0.0194(4) Uani 1 1 d .
F1 F 0.4031(3) 0.1576(3) 0.3065(2) 0.0471(6) Uani 1 1 d .
F3 F 0.5290(3) 0.1986(3) 0.3588(2) 0.0517(7) Uani 1 1 d .
F2 F 0.5058(3) 0.0350(3) 0.3972(2) 0.0520(7) Uani 1 1 d .
O3 O 0.6329(3) 0.1509(2) 0.1177(2) 0.0330(5) Uani 1 1 d .
C32 C 0.5599(3) 0.2779(2) 0.8098(2) 0.0209(5) Uani 1 1 d .
C7 C 0.1083(3) 0.4571(3) 0.8803(3) 0.0236(5) Uani 1 1 d .
H7 H 0.0357 0.4523 0.8735 0.028 Uiso 1 1 calc R
C15 C 0.3814(3) 0.1427(3) 1.0694(3) 0.0251(5) Uani 1 1 d .
H15 H 0.4515 0.1577 1.0706 0.030 Uiso 1 1 calc R
C24 C 0.5774(3) 0.3103(3) 0.8982(2) 0.0208(5) Uani 1 1 d .
O5 O 0.7554(3) 0.0175(3) 0.2196(3) 0.0446(7) Uani 1 1 d .
C22 C 0.3558(3) 0.4309(3) 1.1729(3) 0.0219(5) Uani 1 1 d .
C6 C 0.1455(3) 0.5534(3) 0.8319(3) 0.0229(5) Uani 1 1 d .
C1 C 0.2472(3) 0.5750(3) 0.8409(3) 0.0218(5) Uani 1 1 d .
C31 C 0.4174(3) 0.2623(3) 0.7424(3) 0.0255(6) Uani 1 1 d .
H31 H 0.3333 0.2715 0.7519 0.031 Uiso 1 1 calc R
C17 C 0.2302(3) 0.4522(3) 1.1807(3) 0.0232(5) Uani 1 1 d .
C5 C 0.0730(3) 0.6306(3) 0.7739(3) 0.0251(6) Uani 1 1 d .
H5 H 0.0030 0.6172 0.7705 0.030 Uiso 1 1 calc R
C20 C 0.2821(3) 0.4895(3) 1.3618(3) 0.0263(6) Uani 1 1 d .
O4 O 0.6116(3) -0.0361(2) 0.1694(2) 0.0347(5) Uani 1 1 d .
C25 C 0.6982(3) 0.2967(3) 0.8898(3) 0.0230(5) Uani 1 1 d .
H25 H 0.7111 0.3173 0.9493 0.028 Uiso 1 1 calc R
C21 C 0.3786(3) 0.4521(3) 1.2635(3) 0.0248(5) Uani 1 1 d .
H21 H 0.4628 0.4401 1.2559 0.030 Uiso 1 1 calc R
C27 C 0.7854(3) 0.2206(3) 0.7059(3) 0.0274(6) Uani 1 1 d .
H27 H 0.8565 0.1910 0.6410 0.033 Uiso 1 1 calc R
C4 C 0.1026(3) 0.7245(3) 0.7227(3) 0.0260(6) Uani 1 1 d .
C26 C 0.8021(3) 0.2521(3) 0.7929(3) 0.0263(6) Uani 1 1 d .
H26 H 0.8847 0.2437 0.7873 0.032 Uiso 1 1 calc R
C30 C 0.5160(3) 0.2160(3) 0.6429(3) 0.0294(6) Uani 1 1 d .
H30 H 0.4977 0.1949 0.5869 0.035 Uiso 1 1 calc R
C3 C 0.2032(3) 0.7469(3) 0.7301(3) 0.0282(6) Uani 1 1 d .
H3 H 0.2234 0.8123 0.6951 0.034 Uiso 1 1 calc R
C16 C 0.2041(3) 0.1975(3) 1.0230(3) 0.0235(5) Uani 1 1 d .
C2 C 0.2726(3) 0.6742(3) 0.7884(3) 0.0267(6) Uani 1 1 d .
H2 H 0.3398 0.6910 0.7936 0.032 Uiso 1 1 calc R
C28 C 0.6637(3) 0.2320(3) 0.7126(3) 0.0243(5) Uani 1 1 d .
C19 C 0.1570(3) 0.5107(3) 1.3712(3) 0.0297(6) Uani 1 1 d .
H19 H 0.0892 0.5370 1.4388 0.036 Uiso 1 1 calc R
C12 C 0.1787(3) 0.0965(3) 1.0677(3) 0.0269(6) Uani 1 1 d .
C18 C 0.1322(3) 0.4938(3) 1.2834(3) 0.0287(6) Uani 1 1 d .
H18 H 0.0469 0.5104 1.2914 0.034 Uiso 1 1 calc R
C29 C 0.6376(3) 0.2015(3) 0.6274(3) 0.0294(6) Uani 1 1 d .
H29 H 0.7042 0.1713 0.5603 0.035 Uiso 1 1 calc R
C8 C 0.1266(3) 0.2806(3) 0.9736(3) 0.0234(5) Uani 1 1 d .
C14 C 0.3626(3) 0.0400(3) 1.1150(3) 0.0292(6) Uani 1 1 d .
H14 H 0.4191 -0.0133 1.1464 0.035 Uiso 1 1 calc R
C13 C 0.2619(4) 0.0176(3) 1.1137(3) 0.0304(6) Uani 1 1 d .
H13 H 0.2485 -0.0518 1.1442 0.036 Uiso 1 1 calc R
C33 C 0.5138(4) 0.1152(4) 0.3199(3) 0.0348(7) Uani 1 1 d .
N2 N 0.3052(2) 0.2194(2) 1.0247(2) 0.0220(4) Uani 1 1 d .
C9 C 0.0225(3) 0.2639(3) 0.9700(3) 0.0285(6) Uani 1 1 d .
H9 H -0.0307 0.3197 0.9370 0.034 Uiso 1 1 calc R
C10 C -0.0043(3) 0.1639(3) 1.0152(3) 0.0321(7) Uani 1 1 d .
H10 H -0.0767 0.1534 1.0139 0.039 Uiso 1 1 calc R
C11 C 0.0727(2) 0.08150(17) 1.06122(18) 0.0319(7) Uani 1 1 d .
H11 H 0.0546 0.0134 1.0891 0.038 Uiso 1 1 calc R
C36 C 0.1465(2) 0.06881(17) 0.58017(18) 0.0420(10) Uani 1 1 d R
H36A H 0.2343 0.0158 0.5577 0.063 Uiso 1 1 calc R
H36B H 0.1032 0.0507 0.5400 0.063 Uiso 1 1 calc R
H36C H 0.1030 0.0610 0.6589 0.063 Uiso 1 1 calc R
O6 O 0.1472(2) 0.23171(17) 0.73187(18) 0.0640(10) Uani 1 1 d R
H6 H 0.1618 0.1610 0.7424 0.077 Uiso 1 1 calc R
C34 C 0.1449(2) 0.20301(17) 0.55287(18) 0.0482(10) Uani 1 1 d R
H34A H 0.2018 0.2058 0.4760 0.058 Uiso 1 1 calc R
H34B H 0.0582 0.2527 0.5585 0.058 Uiso 1 1 calc R
C35 C 0.1833(11) 0.2531(7) 0.6235(6) 0.096(3) Uani 1 1 d .
H35A H 0.2769 0.2274 0.5933 0.115 Uiso 1 1 calc R
H35B H 0.1520 0.3374 0.6146 0.115 Uiso 1 1 calc R

loop_
_atom_site_aniso_label
_atom_site_aniso_U_11
_atom_site_aniso_U_22
_atom_site_aniso_U_33
_atom_site_aniso_U_23
_atom_site_aniso_U_13
_atom_site_aniso_U_12
I1 0.02676(11) 0.04611(14) 0.03001(11) 0.00806(9) -0.01397(9) -0.00901(9)
I2 0.04503(14) 0.03658(12) 0.02823(11) -0.00354(9) -0.01582(10) -0.01656(10)
Fe1 0.01598(17) 0.02039(18) 0.02412(19) -0.00193(14) -0.00809(14) -0.00787(14)
O2 0.0171(9) 0.0286(10) 0.0278(10) -0.0068(8) -0.0070(8) -0.0078(8)
N1 0.0179(10) 0.0241(11) 0.0250(11) -0.0044(9) -0.0070(9) -0.0099(9)
C23 0.0182(11) 0.0222(12) 0.0260(13) -0.0004(10) -0.0101(10) -0.0072(9)
O1 0.0227(9) 0.0219(9) 0.0333(11) 0.0019(8) -0.0151(9) -0.0104(8)
N4 0.0205(10) 0.0220(10) 0.0239(11) 0.0000(9) -0.0085(9) -0.0098(9)
S1 0.0314(4) 0.0307(4) 0.0249(3) 0.0027(3) -0.0118(3) -0.0137(3)
N3 0.0157(9) 0.0206(10) 0.0246(11) -0.0005(8) -0.0084(8) -0.0078(8)
F1 0.0354(12) 0.0566(16) 0.0401(13) -0.0078(12) -0.0080(10) -0.0093(11)
F3 0.0663(18) 0.0575(17) 0.0356(13) -0.0131(12) -0.0077(12) -0.0329(15)
F2 0.0679(19) 0.0537(16) 0.0277(11) 0.0117(11) -0.0088(12) -0.0274(14)
O3 0.0434(14) 0.0326(12) 0.0267(11) 0.0049(10) -0.0136(11) -0.0180(11)
C32 0.0195(11) 0.0210(11) 0.0232(12) 0.0014(10) -0.0073(10) -0.0090(9)
C7 0.0193(11) 0.0297(14) 0.0264(13) -0.0035(11) -0.0102(10) -0.0100(10)
C15 0.0232(13) 0.0241(13) 0.0275(14) -0.0010(11) -0.0078(11) -0.0087(11)
C24 0.0188(11) 0.0226(12) 0.0220(12) 0.0018(10) -0.0072(10) -0.0092(10)
O5 0.0396(15) 0.061(2) 0.0404(15) 0.0070(14) -0.0221(13) -0.0205(14)
C22 0.0200(12) 0.0227(12) 0.0259(13) -0.0024(10) -0.0094(10) -0.0088(10)
C6 0.0194(12) 0.0269(13) 0.0246(13) -0.0037(10) -0.0087(10) -0.0083(10)
C1 0.0185(11) 0.0234(12) 0.0246(12) -0.0029(10) -0.0083(10) -0.0068(10)
C31 0.0270(14) 0.0273(13) 0.0263(14) -0.0016(11) -0.0107(11) -0.0121(11)
C17 0.0197(12) 0.0231(12) 0.0290(14) -0.0039(11) -0.0082(11) -0.0092(10)
C5 0.0209(12) 0.0325(15) 0.0252(13) -0.0032(11) -0.0104(11) -0.0095(11)
C20 0.0295(14) 0.0246(13) 0.0265(14) -0.0032(11) -0.0096(12) -0.0108(11)
O4 0.0375(13) 0.0310(12) 0.0361(13) -0.0019(10) -0.0107(11) -0.0146(11)
C25 0.0186(11) 0.0276(13) 0.0246(13) 0.0021(11) -0.0073(10) -0.0113(10)
C21 0.0229(13) 0.0248(13) 0.0296(14) -0.0012(11) -0.0112(11) -0.0093(11)
C27 0.0208(12) 0.0317(15) 0.0267(14) 0.0004(12) -0.0041(11) -0.0108(11)
C4 0.0205(12) 0.0312(14) 0.0257(13) 0.0010(11) -0.0114(11) -0.0055(11)
C26 0.0195(12) 0.0308(14) 0.0276(14) 0.0042(12) -0.0068(11) -0.0110(11)
C30 0.0314(15) 0.0354(16) 0.0242(14) -0.0038(12) -0.0088(12) -0.0147(13)
C3 0.0238(13) 0.0291(14) 0.0317(15) 0.0027(12) -0.0111(12) -0.0092(11)
C16 0.0207(12) 0.0244(13) 0.0257(13) -0.0051(10) -0.0049(10) -0.0102(10)
C2 0.0208(12) 0.0258(13) 0.0365(16) 0.0012(12) -0.0127(12) -0.0093(11)
C28 0.0242(13) 0.0251(13) 0.0231(13) 0.0022(10) -0.0052(11) -0.0124(11)
C19 0.0278(14) 0.0325(15) 0.0288(15) -0.0076(12) -0.0035(12) -0.0149(13)
C12 0.0254(13) 0.0244(13) 0.0302(15) -0.0040(11) -0.0051(12) -0.0117(11)
C18 0.0224(13) 0.0339(16) 0.0313(15) -0.0092(13) -0.0049(12) -0.0133(12)
C29 0.0281(14) 0.0355(16) 0.0235(13) -0.0012(12) -0.0046(11) -0.0146(13)
C8 0.0199(12) 0.0247(13) 0.0271(13) -0.0056(11) -0.0061(10) -0.0101(10)
C14 0.0304(15) 0.0244(13) 0.0313(15) 0.0021(12) -0.0099(13) -0.0099(12)
C13 0.0336(16) 0.0235(13) 0.0329(16) 0.0000(12) -0.0080(13) -0.0130(12)
C33 0.0425(19) 0.0373(18) 0.0262(15) 0.0012(13) -0.0098(14) -0.0189(15)
N2 0.0197(10) 0.0210(10) 0.0255(11) -0.0022(9) -0.0064(9) -0.0085(9)
C9 0.0238(13) 0.0313(15) 0.0338(16) -0.0081(12) -0.0081(12) -0.0130(12)
C10 0.0275(15) 0.0351(16) 0.0390(18) -0.0096(14) -0.0066(13) -0.0191(13)
C11 0.0304(15) 0.0295(15) 0.0389(18) -0.0057(13) -0.0064(13) -0.0184(13)
C36 0.061(2) 0.0214(14) 0.061(2) -0.0021(15) -0.056(2) 0.0034(14)
O6 0.077(3) 0.054(2) 0.058(2) -0.0073(18) -0.027(2) -0.015(2)
C34 0.045(2) 0.058(3) 0.046(2) 0.003(2) -0.021(2) -0.020(2)
C35 0.198(9) 0.112(6) 0.066(4) 0.036(4) -0.083(5) -0.126(7)

loop_
_atom_type_symbol
_atom_type_description
_atom_type_scat_dispersion_real
_atom_type_scat_dispersion_imag
_atom_type_scat_source
C C 0.0033 0.0016 'International Tables Vol C Tables 4.2.6.8 and 6.1.1.4'
H H 0.0000 0.0000 'International Tables Vol C Tables 4.2.6.8 and 6.1.1.4'
N N 0.0061 0.0033 'International Tables Vol C Tables 4.2.6.8 and 6.1.1.4'
O O 0.0106 0.0060 'International Tables Vol C Tables 4.2.6.8 and 6.1.1.4'
F F 0.0171 0.0103 'International Tables Vol C Tables 4.2.6.8 and 6.1.1.4'
S S 0.1246 0.1234 'International Tables Vol C Tables 4.2.6.8 and 6.1.1.4'
Fe Fe 0.3463 0.8444 'International Tables Vol C Tables 4.2.6.8 and 6.1.1.4'
I I -0.4742 1.8119 'International Tables Vol C Tables 4.2.6.8 and 6.1.1.4'

loop_
_geom_angle_atom_site_label_1
_geom_angle_atom_site_label_2
_geom_angle_atom_site_label_3
_geom_angle
O1 Fe1 O2 94.24(11)
O1 Fe1 N1 94.76(11)
O2 Fe1 N1 88.23(10)
O1 Fe1 N3 86.67(10)
O2 Fe1 N3 94.34(10)
N1 Fe1 N3 176.96(11)
O1 Fe1 N2 176.16(11)
O2 Fe1 N2 88.67(11)
N1 Fe1 N2 82.81(11)
N3 Fe1 N2 95.62(11)
O1 Fe1 N4 87.91(11)
O2 Fe1 N4 176.46(11)
N1 Fe1 N4 94.40(11)
N3 Fe1 N4 82.96(11)
N2 Fe1 N4 89.32(11)
C17 O2 Fe1 126.2(2)
C7 N1 C8 121.0(3)
C7 N1 Fe1 125.4(2)
C8 N1 Fe1 113.6(2)
N3 C23 C22 124.6(3)
N3 C23 H23 117.7
C22 C23 H23 117.7
C1 O1 Fe1 126.03(19)
C31 N4 C32 118.6(3)
C31 N4 Fe1 128.7(2)
C32 N4 Fe1 112.6(2)
O4 S1 O3 115.30(17)
O4 S1 O5 114.8(2)
O3 S1 O5 115.22(19)
O4 S1 C33 102.42(18)
O3 S1 C33 102.98(18)
O5 S1 C33 103.6(2)
C23 N3 C24 120.7(2)
C23 N3 Fe1 125.6(2)
C24 N3 Fe1 113.66(19)
N4 C32 C24 116.8(3)
N4 C32 C28 122.1(3)
C24 C32 C28 121.1(3)
N1 C7 C6 124.7(3)
N1 C7 H7 117.6
C6 C7 H7 117.6
N2 C15 C14 122.5(3)
N2 C15 H15 118.8
C14 C15 H15 118.8
C25 C24 C32 119.4(3)
C25 C24 N3 126.9(3)
C32 C24 N3 113.7(2)
C21 C22 C17 120.4(3)
C21 C22 C23 116.0(3)
C17 C22 C23 123.6(3)
C5 C6 C1 120.0(3)
C5 C6 C7 116.3(3)
C1 C6 C7 123.8(3)
O1 C1 C2 117.8(3)
O1 C1 C6 125.1(3)
C2 C1 C6 117.2(3)
N4 C31 C30 122.6(3)
N4 C31 H31 118.7
C30 C31 H31 118.7
O2 C17 C22 125.1(3)
O2 C17 C18 118.5(3)
C22 C17 C18 116.4(3)
C4 C5 C6 120.8(3)
C4 C5 H5 119.6
C6 C5 H5 119.6
C21 C20 C19 118.9(3)
C21 C20 I2 119.9(2)
C19 C20 I2 121.2(2)
C24 C25 C26 120.0(3)
C24 C25 H25 120.0
C26 C25 H25 120.0
C20 C21 C22 121.5(3)
C20 C21 H21 119.2
C22 C21 H21 119.2
C26 C27 C28 120.5(3)
C26 C27 H27 119.8
C28 C27 H27 119.8
C5 C4 C3 120.0(3)
C5 C4 I1 119.1(2)
C3 C4 I1 120.9(3)
C27 C26 C25 120.9(3)
C27 C26 H26 119.6
C25 C26 H26 119.6
C29 C30 C31 119.9(3)
C29 C30 H30 120.1
C31 C30 H30 120.1
C2 C3 C4 119.8(3)
C2 C3 H3 120.1
C4 C3 H3 120.1
N2 C16 C8 116.7(3)
N2 C16 C12 122.2(3)
C8 C16 C12 121.1(3)
C3 C2 C1 122.2(3)
C3 C2 H2 118.9
C1 C2 H2 118.9
C27 C28 C32 118.2(3)
C27 C28 C29 124.4(3)
C32 C28 C29 117.4(3)
C18 C19 C20 120.6(3)
C18 C19 H19 119.7
C20 C19 H19 119.7
C13 C12 C16 117.3(3)
C13 C12 C11 124.8(3)
C16 C12 C11 117.9(3)
C19 C18 C17 122.2(3)
C19 C18 H18 118.9
C17 C18 H18 118.9
C30 C29 C28 119.4(3)
C30 C29 H29 120.3
C28 C29 H29 120.3
C9 C8 C16 119.5(3)
C9 C8 N1 126.9(3)
C16 C8 N1 113.5(3)
C13 C14 C15 119.3(3)
C13 C14 H14 120.4
C15 C14 H14 120.4
C14 C13 C12 120.1(3)
C14 C13 H13 119.9
C12 C13 H13 119.9
F3 C33 F1 108.0(4)
F3 C33 F2 106.9(3)
F1 C33 F2 107.4(3)
F3 C33 S1 112.3(3)
F1 C33 S1 111.0(3)
F2 C33 S1 111.0(3)
C15 N2 C16 118.6(3)
C15 N2 Fe1 128.2(2)
C16 N2 Fe1 113.1(2)
C8 C9 C10 119.7(3)
C8 C9 H9 120.1
C10 C9 H9 120.1
C11 C10 C9 120.9(3)
C11 C10 H10 119.5
C9 C10 H10 119.5
C10 C11 C12 120.8(2)
C10 C11 H11 119.6
C12 C11 H11 119.6
C34 C36 H36A 109.5
C34 C36 H36B 109.5
H36A C36 H36B 109.5
C34 C36 H36C 109.5
H36A C36 H36C 109.5
H36B C36 H36C 109.5
C35 O6 H6 109.5
C35 C34 C36 116.6(3)
C35 C34 H34A 108.1
C36 C34 H34A 108.1
C35 C34 H34B 108.1
C36 C34 H34B 108.1
H34A C34 H34B 107.3
O6 C35 C34 120.4(5)
O6 C35 H35A 107.2
C34 C35 H35A 107.2
O6 C35 H35B 107.2
C34 C35 H35B 107.2
H35A C35 H35B 106.9

loop_
_geom_bond_atom_site_label_1
_geom_bond_atom_site_label_2
_geom_bond_distance
I1 C4 2.087(3)
I2 C20 2.088(3)
Fe1 O1 1.883(2)
Fe1 O2 1.895(2)
Fe1 N1 1.950(2)
Fe1 N3 1.950(2)
Fe1 N2 1.966(3)
Fe1 N4 1.980(3)
O2 C17 1.312(4)
N1 C7 1.295(4)
N1 C8 1.415(4)
C23 N3 1.298(4)
C23 C22 1.427(4)
C23 H23 0.9500
O1 C1 1.319(4)
N4 C31 1.323(4)
N4 C32 1.378(4)
S1 O4 1.436(3)
S1 O3 1.442(3)
S1 O5 1.451(3)
S1 C33 1.833(4)
N3 C24 1.418(4)
F1 C33 1.332(5)
F3 C33 1.329(5)
F2 C33 1.335(5)
C32 C24 1.410(4)
C32 C28 1.414(4)
C7 C6 1.428(5)
C7 H7 0.9500
C15 N2 1.323(4)
C15 C14 1.404(5)
C15 H15 0.9500
C24 C25 1.383(4)
C22 C21 1.414(4)
C22 C17 1.422(4)
C6 C5 1.415(4)
C6 C1 1.418(4)
C1 C2 1.415(4)
C31 C30 1.411(5)
C31 H31 0.9500
C17 C18 1.424(5)
C5 C4 1.371(5)
C5 H5 0.9500
C20 C21 1.370(5)
C20 C19 1.409(5)
C25 C26 1.408(4)
C25 H25 0.9500
C21 H21 0.9500
C27 C26 1.380(5)
C27 C28 1.410(4)
C27 H27 0.9500
C4 C3 1.401(5)
C26 H26 0.9500
C30 C29 1.363(5)
C30 H30 0.9500
C3 C2 1.376(5)
C3 H3 0.9500
C16 N2 1.372(4)
C16 C8 1.406(5)
C16 C12 1.410(4)
C2 H2 0.9500
C28 C29 1.422(5)
C19 C18 1.375(5)
C19 H19 0.9500
C12 C13 1.400(5)
C12 C11 1.412(4)
C18 H18 0.9500
C29 H29 0.9500
C8 C9 1.384(4)
C14 C13 1.367(5)
C14 H14 0.9500
C13 H13 0.9500
C9 C10 1.407(5)
C9 H9 0.9500
C10 C11 1.370(5)
C10 H10 0.9500
C11 H11 0.9500
C36 C34 1.6661
C36 H36A 0.9800
C36 H36B 0.9800
C36 H36C 0.9800
O6 C35 1.349(7)
O6 H6 0.8400
C34 C35 1.491(5)
C34 H34A 0.9900
C34 H34B 0.9900
C35 H35A 0.9900
C35 H35B 0.9900
